data_4064058
loop_
_publ_author_name
'Vicente, Jos\'e'
'Gonz\'alez-Herrero, Pablo'
'Frutos-Pedre\~no, Roberto'
'Chicote, Mar\'ia-Teresa'
'Jones, Peter G.'
'Bautista, Delia'

_publ_section_title
;
 Synthesis and Reactivity of Ortho-Palladated Phenylacetamides.
 Intramolecular C&#x2212;N vs C&#x2212;O Reductive Coupling after CO or
 XyNC Insertion into the Pd&#x2212;C Bond. Synthesis of Isoquinoline- and
 Isocoumarin-Based Heterocycles
;
_journal_issue 5
_journal_name_full Organometallics
_journal_page_first 1079
_journal_paper_doi 10.1021/om101110s
_journal_volume 30
_journal_year 2011
_chemical_formula_sum 'C13 H15 N O3'
_chemical_formula_weight 233.26
_chemical_name_systematic
; 
 ? 
;
_space_group_IT_number 7
_symmetry_cell_setting monoclinic
_symmetry_space_group_name_Hall 'P -2yac'
_symmetry_space_group_name_H-M 'P 1 n 1'
_atom_sites_solution_hydrogens geom
_atom_sites_solution_primary direct
_atom_sites_solution_secondary difmap
_audit_creation_method SHELXL-97
_cell_angle_alpha 90.00
_cell_angle_beta 108.008(3)
_cell_angle_gamma 90.00
_cell_formula_units_Z 2
_cell_length_a 7.8580(2)
_cell_length_b 9.7895(2)
_cell_length_c 8.1530(2)
_cell_measurement_reflns_used 13471
_cell_measurement_temperature 100(2)
_cell_measurement_theta_max 30.8461
_cell_measurement_theta_min 2.6216
_cell_volume 596.45(3)
_computing_cell_refinement
; 
CrysAlisPro, Oxford Diffraction Ltd., 
Version 1.171.33.55 (release 05-01-2010 CrysAlis171 .NET) 
(compiled Jan  5 2010,16:28:46) 
;
_computing_data_collection
; 
CrysAlisPro, Oxford Diffraction Ltd., 
Version 1.171.33.55 (release 05-01-2010 CrysAlis171 .NET) 
(compiled Jan  5 2010,16:28:46) 
;
_computing_data_reduction
; 
CrysAlisPro, Oxford Diffraction Ltd., 
Version 1.171.33.55 (release 05-01-2010 CrysAlis171 .NET) 
(compiled Jan  5 2010,16:28:46) 
;
_computing_molecular_graphics 'Bruker XP'
_computing_publication_material SHELXL-97
_computing_structure_refinement 'SHELXL-97 (Sheldrick, 1997)'
_computing_structure_solution 'SHELXS-97 (Sheldrick, 1990)'
_diffrn_ambient_temperature 100(2)
_diffrn_detector_area_resol_mean 16.1419
_diffrn_measured_fraction_theta_full 0.995
_diffrn_measured_fraction_theta_max 0.980
_diffrn_measurement_device_type 'Oxford Diffraction Xcalibur, Eos'
_diffrn_measurement_method \w-scan
_diffrn_radiation_monochromator graphite
_diffrn_radiation_source 'Enhance (Mo) X-ray Source'
_diffrn_radiation_type MoK\a
_diffrn_radiation_wavelength 0.71073
_diffrn_reflns_av_R_equivalents 0.0223
_diffrn_reflns_av_sigmaI/netI 0.0152
_diffrn_reflns_limit_h_max 11
_diffrn_reflns_limit_h_min -11
_diffrn_reflns_limit_k_max 13
_diffrn_reflns_limit_k_min -13
_diffrn_reflns_limit_l_max 11
_diffrn_reflns_limit_l_min -11
_diffrn_reflns_number 20056
_diffrn_reflns_theta_full 30.00
_diffrn_reflns_theta_max 30.51
_diffrn_reflns_theta_min 3.15
_exptl_absorpt_coefficient_mu 0.093
_exptl_absorpt_correction_type none
_exptl_crystal_colour colourless
_exptl_crystal_density_diffrn 1.299
_exptl_crystal_density_meas ?
_exptl_crystal_density_method 'not measured'
_exptl_crystal_description tablet
_exptl_crystal_F_000 248
_exptl_crystal_size_max 0.35
_exptl_crystal_size_mid 0.25
_exptl_crystal_size_min 0.12
_refine_diff_density_max 0.301
_refine_diff_density_min -0.167
_refine_diff_density_rms 0.036
_refine_ls_abs_structure_details 'Flack H D (1983), Acta Cryst. A39, 876-881'
_refine_ls_abs_structure_Flack 0.2(7)
_refine_ls_extinction_method none
_refine_ls_goodness_of_fit_ref 1.018
_refine_ls_hydrogen_treatment 'NH free, rigid methyls, others riding'
_refine_ls_matrix_type full
_refine_ls_number_parameters 161
_refine_ls_number_reflns 1788
_refine_ls_number_restraints 2
_refine_ls_restrained_S_all 1.018
_refine_ls_R_factor_all 0.0282
_refine_ls_R_factor_gt 0.0266
_refine_ls_shift/su_max 0.001
_refine_ls_shift/su_mean 0.000
_refine_ls_structure_factor_coef Fsqd
_refine_ls_weighting_details 'calc w=1/[\s^2^(Fo^2^)+(0.0567P)^2^] where P=(Fo^2^+2Fc^2^)/3'
_refine_ls_weighting_scheme calc
_refine_ls_wR_factor_gt 0.0706
_refine_ls_wR_factor_ref 0.0711
_reflns_number_gt 1691
_reflns_number_total 1788
_reflns_threshold_expression >2sigma(I)
_cod_data_source_file om101110s_si_003.cif
_cod_data_source_block morg
_cod_depositor_comments
;
The following automatic conversions were performed:

'_exptl_crystal_density_meas' value 'not measured' was changed to '?'
- the value is perceived as not measured.

Automatic conversion script
Id: cif_fix_values 3008 2015-01-20 13:52:24Z robertas 
;
_cod_original_cell_volume 596.45(2)
_cod_original_sg_symbol_H-M 'P n'
_cod_database_code 4064058

loop_
_symmetry_equiv_pos_as_xyz
'x, y, z'
'x+1/2, -y, z+1/2'

loop_
_atom_site_label
_atom_site_type_symbol
_atom_site_fract_x
_atom_site_fract_y
_atom_site_fract_z
_atom_site_U_iso_or_equiv
_atom_site_adp_type
_atom_site_occupancy
_atom_site_symmetry_multiplicity
_atom_site_calc_flag
_atom_site_refinement_flags
C1 C 0.21118(17) 0.19906(12) 0.06944(16) 0.0154(2) Uani 1 1 d .
O2 O 0.35027(12) 0.28419(10) 0.08747(11) 0.01734(19) Uani 1 1 d .
C3 C 0.46511(17) 0.32710(13) 0.25903(16) 0.0162(2) Uani 1 1 d .
C4A C 0.22908(15) 0.23698(12) 0.37755(14) 0.0125(2) Uani 1 1 d .
C4 C 0.35122(15) 0.35517(12) 0.37886(14) 0.0125(2) Uani 1 1 d .
H4 H 0.4332 0.3679 0.4990 0.015 Uiso 1 1 calc R
C5 C 0.17716(17) 0.20297(13) 0.52140(15) 0.0155(2) Uani 1 1 d .
H5 H 0.2234 0.2529 0.6257 0.019 Uiso 1 1 calc R
C6 C 0.05790(16) 0.09623(13) 0.51234(16) 0.0168(2) Uani 1 1 d .
H6 H 0.0230 0.0734 0.6106 0.020 Uiso 1 1 calc R
C7 C -0.01093(17) 0.02237(13) 0.35956(17) 0.0174(2) Uani 1 1 d .
H7 H -0.0926 -0.0503 0.3538 0.021 Uiso 1 1 calc R
C8A C 0.16077(16) 0.16274(12) 0.22552(15) 0.0136(2) Uani 1 1 d .
C8 C 0.04042(17) 0.05558(13) 0.21633(16) 0.0158(2) Uani 1 1 d .
H8 H -0.0061 0.0056 0.1121 0.019 Uiso 1 1 calc R
C9 C 0.60003(18) 0.21362(15) 0.33130(19) 0.0226(3) Uani 1 1 d .
H9A H 0.5372 0.1320 0.3517 0.034 Uiso 1 1 calc R
H9B H 0.6859 0.2437 0.4402 0.034 Uiso 1 1 calc R
H9C H 0.6638 0.1921 0.2485 0.034 Uiso 1 1 calc R
C10 C 0.5585(2) 0.45545(15) 0.2248(2) 0.0242(3) Uani 1 1 d .
H10A H 0.6381 0.4316 0.1574 0.036 Uiso 1 1 calc R
H10B H 0.6286 0.4960 0.3348 0.036 Uiso 1 1 calc R
H10C H 0.4687 0.5212 0.1601 0.036 Uiso 1 1 calc R
C11 C 0.24020(16) 0.48519(12) 0.32405(15) 0.0138(2) Uani 1 1 d .
C12 C 0.21253(18) 0.72739(13) 0.37542(18) 0.0198(3) Uani 1 1 d .
H12A H 0.2257 0.7599 0.2663 0.030 Uiso 1 1 calc R
H12B H 0.2671 0.7934 0.4670 0.030 Uiso 1 1 calc R
H12C H 0.0852 0.7175 0.3635 0.030 Uiso 1 1 calc R
N N 0.30100(14) 0.59587(10) 0.41910(13) 0.0146(2) Uani 1 1 d .
H01 H 0.396(2) 0.590(2) 0.510(3) 0.023(4) Uiso 1 1 d .
O1 O 0.13250(14) 0.15627(11) -0.07352(13) 0.0227(2) Uani 1 1 d .
O3 O 0.10470(14) 0.48671(10) 0.19670(13) 0.0224(2) Uani 1 1 d .

loop_
_atom_site_aniso_label
_atom_site_aniso_U_11
_atom_site_aniso_U_22
_atom_site_aniso_U_33
_atom_site_aniso_U_23
_atom_site_aniso_U_13
_atom_site_aniso_U_12
C1 0.0181(5) 0.0143(5) 0.0140(5) -0.0010(4) 0.0054(4) 0.0016(4)
O2 0.0206(4) 0.0200(5) 0.0126(4) -0.0009(3) 0.0068(3) -0.0022(3)
C3 0.0157(5) 0.0174(6) 0.0155(5) -0.0022(4) 0.0046(4) -0.0002(4)
C4A 0.0127(5) 0.0118(5) 0.0118(5) 0.0010(4) 0.0022(4) 0.0029(4)
C4 0.0131(5) 0.0120(5) 0.0109(5) -0.0004(4) 0.0016(4) 0.0010(4)
C5 0.0179(5) 0.0165(6) 0.0114(5) 0.0003(4) 0.0038(4) 0.0030(5)
C6 0.0183(6) 0.0171(6) 0.0161(5) 0.0037(4) 0.0067(5) 0.0037(4)
C7 0.0165(5) 0.0140(5) 0.0214(6) 0.0006(4) 0.0055(5) 0.0005(4)
C8A 0.0150(5) 0.0129(5) 0.0126(5) -0.0006(4) 0.0040(4) 0.0024(4)
C8 0.0172(5) 0.0128(5) 0.0160(5) -0.0022(4) 0.0034(4) 0.0014(4)
C9 0.0185(6) 0.0248(7) 0.0245(6) -0.0028(5) 0.0068(5) 0.0060(5)
C10 0.0253(7) 0.0237(6) 0.0281(7) -0.0030(6) 0.0150(5) -0.0067(5)
C11 0.0144(5) 0.0128(5) 0.0131(5) 0.0004(4) 0.0027(4) 0.0007(4)
C12 0.0215(6) 0.0127(5) 0.0211(6) -0.0003(4) 0.0005(5) 0.0041(4)
N 0.0141(4) 0.0126(5) 0.0138(5) -0.0008(4) -0.0003(4) 0.0021(4)
O1 0.0261(5) 0.0285(5) 0.0132(4) -0.0051(4) 0.0056(3) -0.0014(4)
O3 0.0222(5) 0.0165(4) 0.0192(5) -0.0005(4) -0.0070(4) 0.0021(4)

loop_
_atom_type_symbol
_atom_type_description
_atom_type_scat_dispersion_real
_atom_type_scat_dispersion_imag
_atom_type_scat_source
C C 0.0033 0.0016 'International Tables Vol C Tables 4.2.6.8 and 6.1.1.4'
H H 0.0000 0.0000 'International Tables Vol C Tables 4.2.6.8 and 6.1.1.4'
N N 0.0061 0.0033 'International Tables Vol C Tables 4.2.6.8 and 6.1.1.4'
O O 0.0106 0.0060 'International Tables Vol C Tables 4.2.6.8 and 6.1.1.4'

loop_
_geom_angle_atom_site_label_1
_geom_angle_atom_site_label_2
_geom_angle_atom_site_label_3
_geom_angle
O1 C1 O2 118.32(11)
O1 C1 C8A 123.23(12)
O2 C1 C8A 118.45(10)
C1 O2 C3 121.27(9)
O2 C3 C9 107.97(10)
O2 C3 C10 104.45(11)
C9 C3 C10 110.82(11)
O2 C3 C4 110.36(10)
C9 C3 C4 110.87(11)
C10 C3 C4 112.10(10)
C8A C4A C5 119.39(11)
C8A C4A C4 118.55(10)
C5 C4A C4 122.01(10)
C4A C4 C11 109.49(9)
C4A C4 C3 110.71(10)
C11 C4 C3 110.73(10)
C6 C5 C4A 120.12(11)
C5 C6 C7 120.36(11)
C8 C7 C6 119.76(12)
C4A C8A C8 120.47(11)
C4A C8A C1 120.33(11)
C8 C8A C1 119.19(11)
C7 C8 C8A 119.90(11)
O3 C11 N 122.67(11)
O3 C11 C4 121.38(10)
N C11 C4 115.94(10)
C11 N C12 121.30(10)

loop_
_geom_bond_atom_site_label_1
_geom_bond_atom_site_label_2
_geom_bond_distance
C1 O1 1.2128(17)
C1 O2 1.3459(16)
C1 C8A 1.4880(17)
O2 C3 1.4720(15)
C3 C9 1.5228(18)
C3 C10 1.5237(19)
C3 C4 1.5400(17)
C4A C8A 1.3933(15)
C4A C5 1.3959(16)
C4A C4 1.5012(16)
C4 C11 1.5296(16)
C5 C6 1.3903(18)
C6 C7 1.3965(18)
C7 C8 1.3870(18)
C8A C8 1.3988(17)
C11 O3 1.2362(14)
C11 N 1.3319(15)
C12 N 1.4542(16)

loop_
_geom_hbond_atom_site_label_D
_geom_hbond_atom_site_label_H
_geom_hbond_atom_site_label_A
_geom_hbond_distance_DH
_geom_hbond_distance_HA
_geom_hbond_distance_DA
_geom_hbond_angle_DHA
_geom_hbond_site_symmetry_A
N H01 O3 0.87(2) 2.01(2) 2.8516(14) 161.9(19) 2_565
C4 H4 O3 1.00 2.26 3.1444(15) 147.0 2_565
C6 H6 O1 0.95 2.58 3.2963(16) 132.3 1_556
C7 H7 O1 0.95 2.62 3.4859(17) 151.1 2_455

loop_
_geom_torsion_atom_site_label_1
_geom_torsion_atom_site_label_2
_geom_torsion_atom_site_label_3
_geom_torsion_atom_site_label_4
_geom_torsion
O1 C1 O2 C3 -172.62(11)
C8A C1 O2 C3 7.74(16)
C1 O2 C3 C9 81.17(13)
C1 O2 C3 C10 -160.83(11)
C1 O2 C3 C4 -40.16(15)
C8A C4A C4 C11 89.07(12)
C5 C4A C4 C11 -88.47(13)
C8A C4A C4 C3 -33.29(14)
C5 C4A C4 C3 149.17(11)
O2 C3 C4 C4A 50.95(13)
C9 C3 C4 C4A -68.63(13)
C10 C3 C4 C4A 166.93(10)
O2 C3 C4 C11 -70.68(12)
C9 C3 C4 C11 169.74(10)
C10 C3 C4 C11 45.30(14)
C8A C4A C5 C6 -0.21(17)
C4 C4A C5 C6 177.30(11)
C4A C5 C6 C7 -0.05(18)
C5 C6 C7 C8 0.16(19)
C5 C4A C8A C8 0.37(16)
C4 C4A C8A C8 -177.23(11)
C5 C4A C8A C1 178.69(11)
C4 C4A C8A C1 1.08(16)
O1 C1 C8A C4A -165.89(12)
O2 C1 C8A C4A 13.72(16)
O1 C1 C8A C8 12.44(18)
O2 C1 C8A C8 -167.94(11)
C6 C7 C8 C8A 0.00(18)
C4A C8A C8 C7 -0.27(17)
C1 C8A C8 C7 -178.60(11)
C4A C4 C11 O3 -46.59(15)
C3 C4 C11 O3 75.76(14)
C4A C4 C11 N 134.94(11)
C3 C4 C11 N -102.72(12)
O3 C11 N C12 -1.48(19)
C4 C11 N C12 176.97(11)
